data_7706589
loop_
_publ_author_name
'Schlachter, Adrien'
'Juvenal, Frank'
'Kinghat Tangou, Rodolphe'
'Khatyr, Abderrahim'
'Guyon, Fabrice'
'Karsenti, Paul-Ludovic'
'Strohmann, Carsten'
'Kubicki, Marek M.'
'Rousselin, Yoann'
'Harvey, Pierre D.'
'Knorr, Michael'

_publ_section_title
;
 2-Azabutadiene complexes of rhenium(I): <i>S</i>,<i>N</i>-chelated
 species with photophysical properties heavily governed by the ligand
 hidden traits.
;
_journal_issue 8
_journal_name_full 'Dalton transactions (Cambridge, England : 2003)'
_journal_page_first 2945
_journal_page_last 2963
_journal_paper_doi 10.1039/d0dt04183a
_journal_volume 50
_journal_year 2021
_chemical_absolute_configuration ad
_chemical_formula_moiety 'C38 H25 Cl N O3 Re S2'
_chemical_formula_sum 'C38 H25 Cl N O3 Re S2'
_chemical_formula_weight 829.36
_space_group_crystal_system orthorhombic
_space_group_IT_number 33
_space_group_name_Hall 'P 2c -2n'
_space_group_name_H-M_alt 'P n a 21'
_atom_sites_solution_hydrogens mixed
_atom_sites_solution_primary dual
_audit_creation_date 2019-08-20
_audit_creation_method
;
Olex2 1.2
(compiled 2018.05.29 svn.r3508 for OlexSys, GUI svn.r5506)
;
_audit_update_record
;
2020-06-08 deposited with the CCDC.	2021-02-01 downloaded from the CCDC.
;
_cell_angle_alpha 90
_cell_angle_beta 90
_cell_angle_gamma 90
_cell_formula_units_Z 4
_cell_length_a 23.3652(8)
_cell_length_b 21.7884(7)
_cell_length_c 6.1889(2)
_cell_measurement_reflns_used 9875
_cell_measurement_temperature 100
_cell_measurement_theta_max 36.590
_cell_measurement_theta_min 2.557
_cell_volume 3150.71(18)
_computing_cell_refinement 'SAINT V8.38A (Bruker AXS Inc., 2016)'
_computing_data_reduction 'SAINT V8.38A (Bruker AXS Inc., 2016)'
_computing_molecular_graphics 'Olex2 (Dolomanov et al., 2009)'
_computing_publication_material 'Olex2 (Dolomanov et al., 2009)'
_computing_structure_refinement 'XL (Sheldrick, 2008)'
_computing_structure_solution 'XT (Sheldrick, 2015)'
_diffrn_ambient_temperature 100.0
_diffrn_detector 'Bruker D8 VENTURE area detector'
_diffrn_detector_area_resol_mean 10.4167
_diffrn_detector_type 'CPAD PHOTON II area detector'
_diffrn_measured_fraction_theta_full 0.998
_diffrn_measured_fraction_theta_max 0.999
_diffrn_measurement_device 'four-circle diffractometer'
_diffrn_measurement_device_type 'Bruker D8 VENTURE'
_diffrn_measurement_method '\w and \f scans'
_diffrn_radiation_monochromator 'HELIOS mirror optics'
_diffrn_radiation_probe x-ray
_diffrn_radiation_type MoK\a
_diffrn_radiation_wavelength 0.71073
_diffrn_reflns_av_R_equivalents 0.0455
_diffrn_reflns_av_unetI/netI 0.0424
_diffrn_reflns_Laue_measured_fraction_full 0.998
_diffrn_reflns_Laue_measured_fraction_max 0.999
_diffrn_reflns_limit_h_max 37
_diffrn_reflns_limit_h_min -37
_diffrn_reflns_limit_k_max 35
_diffrn_reflns_limit_k_min -34
_diffrn_reflns_limit_l_max 9
_diffrn_reflns_limit_l_min -9
_diffrn_reflns_number 51592
_diffrn_reflns_point_group_measured_fraction_full 0.998
_diffrn_reflns_point_group_measured_fraction_max 0.999
_diffrn_reflns_theta_full 25.242
_diffrn_reflns_theta_max 34.996
_diffrn_reflns_theta_min 2.556
_diffrn_source 'microfocus sealed X-ray tube'
_diffrn_source_type 'Incoatec I\ms'
_diffrn_standards_number 0
_exptl_absorpt_coefficient_mu 4.115
_exptl_absorpt_correction_T_max 0.5678
_exptl_absorpt_correction_T_min 0.4505
_exptl_absorpt_correction_type multi-scan
_exptl_absorpt_process_details
'SADABS-2016/2 (Bruker,2016/2) was used for absorption correction. wR2(int) was 0.1196 before and 0.0563 after correction. The Ratio of minimum to maximum transmission is 0.7934. The \l/2 correction factor is Not present.'
_exptl_crystal_colour colourless
_exptl_crystal_colour_primary colourless
_exptl_crystal_density_diffrn 1.748
_exptl_crystal_description plank
_exptl_crystal_F_000 1632
_exptl_crystal_size_max 1.428
_exptl_crystal_size_mid 0.203
_exptl_crystal_size_min 0.04
_refine_diff_density_max 1.622
_refine_diff_density_min -2.052
_refine_diff_density_rms 0.143
_refine_ls_abs_structure_details
;
 Flack x determined using 4854 quotients [(I+)-(I-)]/[(I+)+(I-)]
 (Parsons, Flack and Wagner, Acta Cryst. B69 (2013) 249-259).
;
_refine_ls_abs_structure_Flack -0.023(3)
_refine_ls_extinction_coef 0.00027(6)
_refine_ls_extinction_expression Fc^*^=kFc[1+0.001xFc^2^\l^3^/sin(2\q)]^-1/4^
_refine_ls_extinction_method 'SHELXL-2018/3 (Sheldrick 2018)'
_refine_ls_goodness_of_fit_ref 1.069
_refine_ls_hydrogen_treatment mixed
_refine_ls_matrix_type full
_refine_ls_number_parameters 420
_refine_ls_number_reflns 13827
_refine_ls_number_restraints 1
_refine_ls_restrained_S_all 1.069
_refine_ls_R_factor_all 0.0418
_refine_ls_R_factor_gt 0.0300
_refine_ls_shift/su_max 0.001
_refine_ls_shift/su_mean 0.000
_refine_ls_structure_factor_coef Fsqd
_refine_ls_weighting_details 'w=1/[\s^2^(Fo^2^)+(0.0114P)^2^+3.8715P] where P=(Fo^2^+2Fc^2^)/3'
_refine_ls_weighting_scheme calc
_refine_ls_wR_factor_gt 0.0532
_refine_ls_wR_factor_ref 0.0577
_reflns_Friedel_coverage 0.859
_reflns_Friedel_fraction_full 0.998
_reflns_Friedel_fraction_max 0.998
_reflns_number_gt 11854
_reflns_number_total 13827
_reflns_threshold_expression 'I > 2\s(I)'
_cod_data_source_file d0dt04183a2.cif
_cod_data_source_block b1539_0m
_cod_depositor_comments 'Adding full bibliography for 7706579--7706589.cif.'
_cod_database_code 7706589
_shelx_shelxl_version_number 2018/3
_shelx_space_group_comment
;
The symmetry employed for this shelxl refinement is uniquely defined
by the following loop, which should always be used as a source of
symmetry information in preference to the above space-group names.
They are only intended as comments.
;
_shelx_estimated_absorpt_t_max 0.853
_shelx_estimated_absorpt_t_min 0.067
_olex2_refinement_description
;
1. Fixed Uiso
 At 1.2 times of:
  All C(H) groups
2.a Aromatic/amide H refined with riding coordinates:
 C6(H6), C7(H7), C8(H8), C9(H9), C10(H10), C12(H12), C13(H13), C14(H14),
 C15(H15), C16(H16), C20(H20), C21(H21), C23(H23), C24(H24), C25(H25), C26(H26),
  C28(H28), C30(H30), C32(H32), C33(H33), C34(H34), C35(H35), C37(H37), C38(H38)
;
_olex2_submission_special_instructions 'No special instructions were received'

loop_
_space_group_symop_operation_xyz
'x, y, z'
'-x, -y, z+1/2'
'x+1/2, -y+1/2, z'
'-x+1/2, y+1/2, z+1/2'

loop_
_atom_site_label
_atom_site_type_symbol
_atom_site_fract_x
_atom_site_fract_y
_atom_site_fract_z
_atom_site_U_iso_or_equiv
_atom_site_adp_type
_atom_site_occupancy
_atom_site_site_symmetry_order
_atom_site_calc_flag
_atom_site_refinement_flags_posn
_atom_site_refinement_flags_adp
_atom_site_refinement_flags_occupancy
_atom_site_disorder_assembly
_atom_site_disorder_group
Re1 Re 0.19553(2) 0.28141(2) 1.09434(3) 0.00988(3) Uani 1 1 d . . . . .
Cl1 Cl 0.25668(4) 0.30113(5) 1.41460(15) 0.01447(17) Uani 1 1 d . . . . .
S1 S 0.21137(4) 0.39299(4) 1.06249(16) 0.01185(19) Uani 1 1 d . . . . .
S2 S 0.30335(5) 0.46528(5) 0.84847(19) 0.01730(19) Uani 1 1 d . . . . .
O1 O 0.07773(14) 0.30365(16) 1.2977(5) 0.0203(6) Uani 1 1 d . . . . .
O2 O 0.17739(15) 0.14609(14) 1.2163(5) 0.0199(6) Uani 1 1 d . . . . .
O3 O 0.13183(14) 0.25078(16) 0.6759(5) 0.0199(6) Uani 1 1 d . . . . .
N1 N 0.28163(15) 0.28122(15) 0.9415(5) 0.0109(5) Uani 1 1 d . . . . .
C1 C 0.12281(18) 0.29448(19) 1.2271(6) 0.0135(7) Uani 1 1 d . . . . .
C2 C 0.18676(17) 0.19578(19) 1.1672(7) 0.0146(7) Uani 1 1 d . . . . .
C3 C 0.15640(18) 0.26439(19) 0.8309(7) 0.0143(7) Uani 1 1 d . . . . .
C4 C 0.31530(17) 0.23375(18) 0.9177(6) 0.0116(7) Uani 1 1 d . . . . .
C5 C 0.29183(18) 0.17093(18) 0.8965(7) 0.0141(7) Uani 1 1 d . . . . .
C6 C 0.25539(19) 0.15737(18) 0.7262(7) 0.0148(7) Uani 1 1 d . . . . .
H6 H 0.243981 0.188786 0.628864 0.018 Uiso 1 1 calc R . . . .
C7 C 0.2356(2) 0.0977(2) 0.6982(7) 0.0176(8) Uani 1 1 d . . . . .
H7 H 0.211609 0.087998 0.578897 0.021 Uiso 1 1 calc R . . . .
C8 C 0.25082(19) 0.05232(19) 0.8449(7) 0.0175(8) Uani 1 1 d . . . . .
H8 H 0.235849 0.012007 0.829742 0.021 Uiso 1 1 calc R . . . .
C9 C 0.28790(19) 0.06575(19) 1.0134(8) 0.0181(8) Uani 1 1 d . . . . .
H9 H 0.298320 0.034520 1.113044 0.022 Uiso 1 1 calc R . . . .
C10 C 0.30989(18) 0.12459(18) 1.0374(7) 0.0160(8) Uani 1 1 d . . . . .
H10 H 0.336866 0.133270 1.148117 0.019 Uiso 1 1 calc R . . . .
C11 C 0.37855(17) 0.24037(18) 0.9083(7) 0.0133(7) Uani 1 1 d . . . . .
C12 C 0.4097(2) 0.2232(2) 0.7256(7) 0.0198(8) Uani 1 1 d . . . . .
H12 H 0.390615 0.205764 0.604727 0.024 Uiso 1 1 calc R . . . .
C13 C 0.4689(2) 0.2318(2) 0.7210(9) 0.0253(10) Uani 1 1 d . . . . .
H13 H 0.490065 0.221800 0.594656 0.030 Uiso 1 1 calc R . . . .
C14 C 0.4968(2) 0.2550(2) 0.9011(9) 0.0257(10) Uani 1 1 d . . . . .
H14 H 0.537117 0.260734 0.898323 0.031 Uiso 1 1 calc R . . . .
C15 C 0.46620(17) 0.26964(18) 1.0839(13) 0.0221(8) Uani 1 1 d . . . . .
H15 H 0.485858 0.283704 1.208798 0.027 Uiso 1 1 calc R . . . .
C16 C 0.40743(15) 0.26423(17) 1.0884(12) 0.0176(7) Uani 1 1 d . . . . .
H16 H 0.386591 0.276597 1.212853 0.021 Uiso 1 1 calc R . . . .
C17 C 0.30583(18) 0.33931(18) 0.8993(6) 0.0123(6) Uani 1 1 d . . . . .
H17 H 0.339(2) 0.339(2) 0.838(8) 0.007(11) Uiso 1 1 d . . . . .
C18 C 0.27778(17) 0.39240(18) 0.9233(7) 0.0128(7) Uani 1 1 d . . . . .
C19 C 0.37151(19) 0.44522(19) 0.7410(7) 0.0156(8) Uani 1 1 d . . . . .
C20 C 0.37542(19) 0.4206(2) 0.5293(7) 0.0161(7) Uani 1 1 d . . . . .
H20 H 0.342213 0.417047 0.441640 0.019 Uiso 1 1 calc R . . . .
C21 C 0.4278(2) 0.4021(2) 0.4526(7) 0.0183(8) Uani 1 1 d . . . . .
H21 H 0.430492 0.385794 0.310585 0.022 Uiso 1 1 calc R . . . .
C22 C 0.47787(16) 0.40675(16) 0.5809(11) 0.0166(7) Uani 1 1 d . . . . .
C23 C 0.5324(2) 0.3868(2) 0.5077(8) 0.0209(9) Uani 1 1 d . . . . .
H23 H 0.535953 0.370215 0.366447 0.025 Uiso 1 1 calc R . . . .
C24 C 0.5795(2) 0.3910(2) 0.6355(8) 0.0241(11) Uani 1 1 d . . . . .
H24 H 0.615365 0.376736 0.583820 0.029 Uiso 1 1 calc R . . . .
C25 C 0.5752(2) 0.4165(2) 0.8461(8) 0.0243(9) Uani 1 1 d . . . . .
H25 H 0.608327 0.419527 0.934702 0.029 Uiso 1 1 calc R . . . .
C26 C 0.5233(2) 0.4367(2) 0.9213(8) 0.0209(9) Uani 1 1 d . . . . .
H26 H 0.520771 0.453956 1.062028 0.025 Uiso 1 1 calc R . . . .
C27 C 0.47373(19) 0.43232(19) 0.7925(7) 0.0158(8) Uani 1 1 d . . . . .
C28 C 0.4192(2) 0.45164(18) 0.8681(7) 0.0161(8) Uani 1 1 d . . . . .
H28 H 0.415765 0.469158 1.008106 0.019 Uiso 1 1 calc R . . . .
C29 C 0.16381(17) 0.43230(18) 0.8840(6) 0.0119(7) Uani 1 1 d . . . . .
C30 C 0.13855(18) 0.48437(18) 0.9637(6) 0.0129(7) Uani 1 1 d . . . . .
H30 H 0.147976 0.498336 1.104672 0.015 Uiso 1 1 calc R . . . .
C31 C 0.09840(18) 0.51761(18) 0.8373(7) 0.0140(7) Uani 1 1 d . . . . .
C32 C 0.07294(19) 0.57285(19) 0.9114(8) 0.0174(8) Uani 1 1 d . . . . .
H32 H 0.081842 0.587956 1.051372 0.021 Uiso 1 1 calc R . . . .
C33 C 0.0357(2) 0.6045(2) 0.7823(8) 0.0216(9) Uani 1 1 d . . . . .
H33 H 0.019453 0.641892 0.832257 0.026 Uiso 1 1 calc R . . . .
C34 C 0.02103(17) 0.58195(18) 0.5751(11) 0.0214(9) Uani 1 1 d . . . . .
H34 H -0.005127 0.604118 0.487238 0.026 Uiso 1 1 calc R . . . .
C35 C 0.04442(19) 0.5283(2) 0.5005(7) 0.0189(8) Uani 1 1 d . . . . .
H35 H 0.033956 0.513316 0.361854 0.023 Uiso 1 1 calc R . . . .
C36 C 0.08396(18) 0.49485(18) 0.6277(7) 0.0156(9) Uani 1 1 d . . . . .
C37 C 0.11087(19) 0.44019(19) 0.5526(6) 0.0158(8) Uani 1 1 d . . . . .
H37 H 0.100983 0.424516 0.414349 0.019 Uiso 1 1 calc R . . . .
C38 C 0.15048(19) 0.40977(19) 0.6742(7) 0.0151(7) Uani 1 1 d . . . . .
H38 H 0.168860 0.374103 0.619614 0.018 Uiso 1 1 calc R . . . .

loop_
_atom_site_aniso_label
_atom_site_aniso_U_11
_atom_site_aniso_U_22
_atom_site_aniso_U_33
_atom_site_aniso_U_23
_atom_site_aniso_U_13
_atom_site_aniso_U_12
Re1 0.00988(5) 0.00963(5) 0.01012(5) 0.00077(9) -0.00002(9) 0.00045(5)
Cl1 0.0167(4) 0.0153(4) 0.0114(4) 0.0005(3) -0.0021(3) 0.0000(3)
S1 0.0119(3) 0.0101(3) 0.0136(6) 0.0008(3) 0.0005(3) 0.0027(3)
S2 0.0171(5) 0.0084(4) 0.0264(5) 0.0019(4) 0.0054(4) 0.0012(4)
O1 0.0144(14) 0.0254(16) 0.0209(15) -0.0004(13) 0.0025(12) 0.0022(13)
O2 0.0222(16) 0.0136(14) 0.0239(15) 0.0033(12) 0.0008(13) -0.0019(12)
O3 0.0198(15) 0.0238(16) 0.0162(13) 0.0010(12) -0.0033(12) -0.0060(13)
N1 0.0123(14) 0.0095(13) 0.0109(13) 0.0013(11) -0.0014(11) -0.0016(12)
C1 0.0130(17) 0.0157(17) 0.0118(15) 0.0011(13) 0.0000(13) 0.0012(14)
C2 0.0153(18) 0.0138(17) 0.0145(15) -0.0011(13) 0.0003(14) 0.0023(14)
C3 0.0127(17) 0.0151(17) 0.0150(17) 0.0021(14) 0.0023(14) -0.0005(14)
C4 0.0143(17) 0.0103(15) 0.0101(14) -0.0008(12) 0.0004(13) 0.0009(13)
C5 0.0174(19) 0.0084(15) 0.0164(17) -0.0006(13) -0.0007(14) 0.0015(13)
C6 0.0187(19) 0.0102(16) 0.0154(17) -0.0006(14) -0.0035(15) 0.0006(15)
C7 0.019(2) 0.0142(18) 0.0192(19) -0.0044(15) -0.0027(16) 0.0008(15)
C8 0.0151(18) 0.0111(16) 0.026(2) 0.0000(15) 0.0000(16) 0.0004(14)
C9 0.0147(17) 0.0121(17) 0.027(2) 0.0059(15) -0.0001(16) 0.0010(14)
C10 0.0151(18) 0.0116(15) 0.0213(19) 0.0024(12) -0.0026(14) 0.0006(13)
C11 0.0136(17) 0.0097(15) 0.0167(17) 0.0018(14) 0.0013(14) 0.0023(13)
C12 0.019(2) 0.019(2) 0.0206(18) -0.0030(16) 0.0049(16) 0.0031(17)
C13 0.019(2) 0.025(2) 0.032(2) 0.0003(19) 0.0104(19) 0.0038(18)
C14 0.014(2) 0.021(2) 0.043(3) 0.004(2) 0.002(2) 0.0006(17)
C15 0.0172(16) 0.0201(17) 0.029(2) -0.004(3) -0.005(3) 0.0002(13)
C16 0.0107(14) 0.0250(16) 0.0172(15) 0.004(3) 0.005(2) 0.0072(12)
C17 0.0121(16) 0.0103(15) 0.0143(16) 0.0016(12) 0.0011(14) 0.0003(14)
C18 0.0133(17) 0.0101(15) 0.0151(16) 0.0019(13) 0.0000(14) 0.0022(13)
C19 0.0163(19) 0.0106(17) 0.0200(19) 0.0038(15) 0.0029(16) -0.0016(14)
C20 0.0183(19) 0.0137(17) 0.0163(16) 0.0023(14) -0.0003(14) -0.0010(15)
C21 0.022(2) 0.0172(19) 0.0158(18) -0.0015(15) 0.0019(16) 0.0000(16)
C22 0.0185(16) 0.0125(13) 0.0188(18) -0.001(2) 0.004(2) -0.0014(12)
C23 0.022(2) 0.0172(19) 0.024(2) -0.0011(16) 0.0064(17) -0.0001(17)
C24 0.0185(19) 0.0187(19) 0.035(3) 0.0016(17) 0.0032(18) 0.0009(15)
C25 0.023(2) 0.020(2) 0.030(2) 0.0021(18) -0.0062(19) -0.0024(18)
C26 0.024(2) 0.0167(19) 0.022(2) -0.0009(16) -0.0048(18) -0.0020(17)
C27 0.019(2) 0.0106(16) 0.0178(18) 0.0003(14) 0.0002(15) -0.0011(15)
C28 0.022(2) 0.0111(16) 0.0152(17) 0.0005(14) 0.0002(15) -0.0031(15)
C29 0.0122(16) 0.0103(15) 0.0133(16) 0.0018(13) 0.0010(13) 0.0012(13)
C30 0.0159(18) 0.0124(16) 0.0103(15) -0.0002(13) 0.0011(13) 0.0013(14)
C31 0.0137(17) 0.0119(16) 0.0163(17) 0.0013(14) 0.0034(14) 0.0017(14)
C32 0.0171(19) 0.0126(17) 0.0224(19) -0.0006(15) 0.0021(16) 0.0014(15)
C33 0.021(2) 0.0141(18) 0.030(2) 0.0025(17) 0.0029(18) 0.0056(16)
C34 0.0169(16) 0.0182(16) 0.029(3) 0.007(2) -0.005(2) 0.0042(13)
C35 0.019(2) 0.0181(19) 0.0197(19) 0.0051(16) -0.0039(16) -0.0014(16)
C36 0.0154(16) 0.0133(15) 0.018(3) 0.0038(14) 0.0000(14) -0.0018(13)
C37 0.0208(19) 0.0153(16) 0.011(2) 0.0005(12) -0.0011(13) -0.0004(14)
C38 0.0181(19) 0.0121(16) 0.0151(16) -0.0007(14) 0.0022(15) 0.0025(15)

loop_
_atom_type_symbol
_atom_type_description
_atom_type_scat_dispersion_real
_atom_type_scat_dispersion_imag
_atom_type_scat_source
C C 0.0033 0.0016 'International Tables Vol C Tables 4.2.6.8 and 6.1.1.4'
H H 0.0000 0.0000 'International Tables Vol C Tables 4.2.6.8 and 6.1.1.4'
Cl Cl 0.1484 0.1585 'International Tables Vol C Tables 4.2.6.8 and 6.1.1.4'
N N 0.0061 0.0033 'International Tables Vol C Tables 4.2.6.8 and 6.1.1.4'
O O 0.0106 0.0060 'International Tables Vol C Tables 4.2.6.8 and 6.1.1.4'
Re Re -1.0185 7.2310 'International Tables Vol C Tables 4.2.6.8 and 6.1.1.4'
S S 0.1246 0.1234 'International Tables Vol C Tables 4.2.6.8 and 6.1.1.4'

loop_
_geom_angle_atom_site_label_1
_geom_angle_atom_site_label_2
_geom_angle_atom_site_label_3
_geom_angle
_geom_angle_site_symmetry_1
_geom_angle_site_symmetry_3
_geom_angle_publ_flag
S1 Re1 Cl1 78.86(3) . . ?
N1 Re1 Cl1 79.58(9) . . ?
N1 Re1 S1 80.33(9) . . ?
C1 Re1 Cl1 98.22(13) . . ?
C1 Re1 S1 91.20(13) . . ?
C1 Re1 N1 171.50(15) . . ?
C1 Re1 C2 87.08(17) . . ?
C2 Re1 Cl1 92.41(12) . . ?
C2 Re1 S1 170.77(12) . . ?
C2 Re1 N1 101.17(15) . . ?
C3 Re1 Cl1 173.49(13) . . ?
C3 Re1 S1 101.27(13) . . ?
C3 Re1 N1 94.00(15) . . ?
C3 Re1 C1 88.29(17) . . ?
C3 Re1 C2 87.75(17) . . ?
C18 S1 Re1 99.37(13) . . ?
C18 S1 C29 104.32(18) . . ?
C29 S1 Re1 115.38(14) . . ?
C18 S2 C19 100.42(19) . . ?
C4 N1 Re1 126.4(3) . . ?
C4 N1 C17 116.6(3) . . ?
C17 N1 Re1 116.1(3) . . ?
O1 C1 Re1 176.5(4) . . ?
O2 C2 Re1 174.7(4) . . ?
O3 C3 Re1 176.0(4) . . ?
N1 C4 C5 121.2(4) . . ?
N1 C4 C11 121.7(4) . . ?
C5 C4 C11 117.1(3) . . ?
C6 C5 C4 119.5(4) . . ?
C6 C5 C10 120.3(4) . . ?
C10 C5 C4 120.0(4) . . ?
C5 C6 H6 120.1 . . ?
C5 C6 C7 119.9(4) . . ?
C7 C6 H6 120.1 . . ?
C6 C7 H7 120.1 . . ?
C8 C7 C6 119.9(4) . . ?
C8 C7 H7 120.1 . . ?
C7 C8 H8 119.9 . . ?
C9 C8 C7 120.1(4) . . ?
C9 C8 H8 119.9 . . ?
C8 C9 H9 119.8 . . ?
C8 C9 C10 120.4(4) . . ?
C10 C9 H9 119.8 . . ?
C5 C10 H10 120.4 . . ?
C9 C10 C5 119.2(4) . . ?
C9 C10 H10 120.4 . . ?
C12 C11 C4 121.6(4) . . ?
C12 C11 C16 119.5(4) . . ?
C16 C11 C4 118.9(4) . . ?
C11 C12 H12 120.1 . . ?
C11 C12 C13 119.8(4) . . ?
C13 C12 H12 120.1 . . ?
C12 C13 H13 120.1 . . ?
C14 C13 C12 119.9(4) . . ?
C14 C13 H13 120.1 . . ?
C13 C14 H14 120.0 . . ?
C15 C14 C13 120.1(5) . . ?
C15 C14 H14 120.0 . . ?
C14 C15 H15 119.5 . . ?
C14 C15 C16 121.0(6) . . ?
C16 C15 H15 119.5 . . ?
C11 C16 H16 120.2 . . ?
C15 C16 C11 119.6(6) . . ?
C15 C16 H16 120.2 . . ?
N1 C17 H17 116(3) . . ?
C18 C17 N1 124.0(4) . . ?
C18 C17 H17 120(3) . . ?
S2 C18 S1 114.7(2) . . ?
C17 C18 S1 119.3(3) . . ?
C17 C18 S2 125.8(3) . . ?
C20 C19 S2 119.7(4) . . ?
C28 C19 S2 119.2(3) . . ?
C28 C19 C20 121.1(4) . . ?
C19 C20 H20 120.4 . . ?
C21 C20 C19 119.2(4) . . ?
C21 C20 H20 120.4 . . ?
C20 C21 H21 119.3 . . ?
C20 C21 C22 121.4(4) . . ?
C22 C21 H21 119.3 . . ?
C21 C22 C23 122.7(5) . . ?
C21 C22 C27 119.1(4) . . ?
C23 C22 C27 118.3(4) . . ?
C22 C23 H23 119.3 . . ?
C24 C23 C22 121.4(5) . . ?
C24 C23 H23 119.3 . . ?
C23 C24 H24 119.9 . . ?
C23 C24 C25 120.3(4) . . ?
C25 C24 H24 119.9 . . ?
C24 C25 H25 120.1 . . ?
C26 C25 C24 119.9(5) . . ?
C26 C25 H25 120.1 . . ?
C25 C26 H26 119.6 . . ?
C25 C26 C27 120.8(4) . . ?
C27 C26 H26 119.6 . . ?
C26 C27 C22 119.3(4) . . ?
C26 C27 C28 122.0(4) . . ?
C28 C27 C22 118.6(4) . . ?
C19 C28 C27 120.6(4) . . ?
C19 C28 H28 119.7 . . ?
C27 C28 H28 119.7 . . ?
C30 C29 S1 116.2(3) . . ?
C30 C29 C38 121.3(4) . . ?
C38 C29 S1 122.4(3) . . ?
C29 C30 H30 119.7 . . ?
C29 C30 C31 120.5(4) . . ?
C31 C30 H30 119.7 . . ?
C30 C31 C36 118.6(4) . . ?
C32 C31 C30 122.1(4) . . ?
C32 C31 C36 119.3(4) . . ?
C31 C32 H32 119.8 . . ?
C33 C32 C31 120.4(4) . . ?
C33 C32 H32 119.8 . . ?
C32 C33 H33 119.7 . . ?
C32 C33 C34 120.5(4) . . ?
C34 C33 H33 119.7 . . ?
C33 C34 H34 119.8 . . ?
C35 C34 C33 120.3(4) . . ?
C35 C34 H34 119.8 . . ?
C34 C35 H35 119.6 . . ?
C34 C35 C36 120.8(5) . . ?
C36 C35 H35 119.6 . . ?
C35 C36 C31 118.7(4) . . ?
C35 C36 C37 122.5(4) . . ?
C37 C36 C31 118.8(4) . . ?
C36 C37 H37 119.1 . . ?
C38 C37 C36 121.7(4) . . ?
C38 C37 H37 119.1 . . ?
C29 C38 H38 120.5 . . ?
C37 C38 C29 118.9(4) . . ?
C37 C38 H38 120.5 . . ?

loop_
_geom_bond_atom_site_label_1
_geom_bond_atom_site_label_2
_geom_bond_distance
_geom_bond_site_symmetry_2
_geom_bond_publ_flag
Re1 Cl1 2.4809(10) . ?
Re1 S1 2.4672(9) . ?
Re1 N1 2.223(3) . ?
Re1 C1 1.909(4) . ?
Re1 C2 1.930(4) . ?
Re1 C3 1.906(4) . ?
S1 C18 1.775(4) . ?
S1 C29 1.786(4) . ?
S2 C18 1.759(4) . ?
S2 C19 1.780(5) . ?
O1 C1 1.158(5) . ?
O2 C2 1.146(5) . ?
O3 C3 1.157(5) . ?
N1 C4 1.308(5) . ?
N1 C17 1.411(5) . ?
C4 C5 1.480(6) . ?
C4 C11 1.486(6) . ?
C5 C6 1.386(6) . ?
C5 C10 1.399(6) . ?
C6 H6 0.9500 . ?
C6 C7 1.391(6) . ?
C7 H7 0.9500 . ?
C7 C8 1.389(6) . ?
C8 H8 0.9500 . ?
C8 C9 1.387(6) . ?
C9 H9 0.9500 . ?
C9 C10 1.389(6) . ?
C10 H10 0.9500 . ?
C11 C12 1.395(6) . ?
C11 C16 1.403(8) . ?
C12 H12 0.9500 . ?
C12 C13 1.398(7) . ?
C13 H13 0.9500 . ?
C13 C14 1.386(8) . ?
C14 H14 0.9500 . ?
C14 C15 1.376(9) . ?
C15 H15 0.9500 . ?
C15 C16 1.379(5) . ?
C16 H16 0.9500 . ?
C17 H17 0.87(5) . ?
C17 C18 1.338(5) . ?
C19 C20 1.418(6) . ?
C19 C28 1.371(6) . ?
C20 H20 0.9500 . ?
C20 C21 1.373(6) . ?
C21 H21 0.9500 . ?
C21 C22 1.418(7) . ?
C22 C23 1.419(6) . ?
C22 C27 1.426(7) . ?
C23 H23 0.9500 . ?
C23 C24 1.358(7) . ?
C24 H24 0.9500 . ?
C24 C25 1.420(7) . ?
C25 H25 0.9500 . ?
C25 C26 1.372(7) . ?
C26 H26 0.9500 . ?
C26 C27 1.410(7) . ?
C27 C28 1.421(6) . ?
C28 H28 0.9500 . ?
C29 C30 1.371(5) . ?
C29 C38 1.422(6) . ?
C30 H30 0.9500 . ?
C30 C31 1.420(6) . ?
C31 C32 1.419(6) . ?
C31 C36 1.429(6) . ?
C32 H32 0.9500 . ?
C32 C33 1.368(6) . ?
C33 H33 0.9500 . ?
C33 C34 1.415(8) . ?
C34 H34 0.9500 . ?
C34 C35 1.371(6) . ?
C35 H35 0.9500 . ?
C35 C36 1.415(6) . ?
C36 C37 1.424(6) . ?
C37 H37 0.9500 . ?
C37 C38 1.365(6) . ?
C38 H38 0.9500 . ?
